data_8103896
loop_
_publ_author_name
'Somer, M.'
'Carrillo-Cabrera, W.'
'von Schnering, H.G.'
'Peters, K.'
'Peters, E.M.'

_publ_section_title
;
 Crystal structure of sodium potassium antimonide triantimonidoaluminate,
 Na3 K6 Sb (Al Sb3)
;
_journal_name_full 'Zeitschrift fuer Kristallographie (149,1979-)'
_journal_page_first 527
_journal_page_last 527
_journal_volume 210
_journal_year 1995
_chemical_formula_sum 'Al K6 Na3 Sb4'
_chemical_name_systematic 'Na3 K6 Sb (Al Sb3)'
_space_group_IT_number 194
_symmetry_space_group_name_Hall '-P 6c 2c'
_symmetry_space_group_name_H-M 'P 63/m m c'
_cell_angle_alpha 90
_cell_angle_beta 90
_cell_angle_gamma 120
_cell_formula_units_Z 2
_cell_length_a 10.168
_cell_length_b 10.168
_cell_length_c 10.527
_cell_volume 942.554
_citation_journal_id_ASTM ZEKRDZ
_cod_data_source_file Somer_ZEKRDZ_1995_1708.cif
_cod_data_source_block Al1K6Na3Sb4
_cod_original_cell_volume 942.5543
_cod_original_formula_sum 'Al1 K6 Na3 Sb4'
_cod_database_code 8103896

loop_
_symmetry_equiv_pos_as_xyz
x,y,z
x-y,x,z+1/2
-y,x-y,z
-x,-y,z+1/2
-x+y,-x,z
y,-x+y,z+1/2
-y,-x,-z+1/2
x-y,-y,-z
x,x-y,-z+1/2
y,x,-z
-x+y,y,-z+1/2
-x,-x+y,-z
-x,-y,-z
-x+y,-x,-z-1/2
y,-x+y,-z
x,y,-z-1/2
x-y,x,-z
-y,x-y,-z-1/2
y,x,z-1/2
-x+y,y,z
-x,-x+y,z-1/2
-y,-x,z
x-y,-y,z-1/2
x,x-y,z

loop_
_atom_site_label
_atom_site_type_symbol
_atom_site_fract_x
_atom_site_fract_y
_atom_site_fract_z
_atom_site_occupancy
_atom_site_U_iso_or_equiv
K1 K+1 0.20754 0.41508 0.54217 1 0.0
Sb1 Sb-3 0.48116 0.51884 0.25 1 0.0
Na1 Na+1 0.11582 0.23164 0.25 1 0.0
Sb2 Sb-3 0 0 0 1 0.0
Al1 Al+3 0.33333 0.66667 0.25 1 0.0
